data_7709789
loop_
_publ_author_name
'Valigura, Du\<san'
'Rajn\'ak, Cyril'
'Titi\<s, J\'an'
'Monco\<l, J\'an'
'Bie\'nko, Alina'
'Bo\<ca, Roman'

_publ_section_title
;
 Unusual slow magnetic relaxation in a mononuclear copper(ii) complex
;
_journal_name_full 'Dalton Transactions'
_journal_paper_doi 10.1039/D2DT00023G
_journal_year 2022
_chemical_formula_moiety 'C21 H17 Cu N5 O15'
_chemical_formula_sum 'C21 H17 Cu N5 O15'
_chemical_formula_weight 642.93
_space_group_crystal_system monoclinic
_space_group_IT_number 15
_space_group_name_Hall '-C 2yc'
_space_group_name_H-M_alt 'C 1 2/c 1'
_atom_sites_solution_hydrogens mixed
_atom_sites_solution_primary dual
_audit_creation_date 2022-02-19
_audit_creation_method
;
Olex2 1.3
(compiled 2020.11.12 svn.r5f609507 for OlexSys, GUI svn.r6408)
;
_audit_update_record
;
2022-02-19 deposited with the CCDC.	2022-02-28 downloaded from the CCDC.
;
_cell_angle_alpha 90
_cell_angle_beta 90.366(4)
_cell_angle_gamma 90
_cell_formula_units_Z 4
_cell_length_a 21.1052(11)
_cell_length_b 13.4854(4)
_cell_length_c 8.4582(4)
_cell_measurement_reflns_used 5208
_cell_measurement_temperature 100.0
_cell_measurement_theta_max 71.83
_cell_measurement_theta_min 26.07
_cell_volume 2407.26(18)
_computing_cell_refinement
;
X-Area Recipe 1.33.0.0 (STOE, 2015)
;
_computing_data_collection
;
X-Area Pilatus3_SV 1.31.150.0 (STOE, 2018)
;
_computing_data_reduction
;
X-Area Integrate 1.73.1.0 (STOE, 2018)
X-Area LANA 1.73.2.0 (STOE, 2018)
;
_computing_molecular_graphics 'Olex2 1.3 (Dolomanov et al., 2009)'
_computing_publication_material 'Olex2 1.3 (Dolomanov et al., 2009)'
_computing_structure_refinement 'SHELXL 2018/3 (Sheldrick, 2015)'
_computing_structure_solution 'SHELXT  (Sheldrick, 2015)'
_diffrn_ambient_temperature 100.0
_diffrn_detector_area_resol_mean 5.81
_diffrn_detector_type 'DECTRIS PILATUS3R 300K'
_diffrn_measured_fraction_theta_full 0.995
_diffrn_measured_fraction_theta_max 0.978
_diffrn_measurement_device 'Eulerian 4-circle diffractometer'
_diffrn_measurement_device_type 'Stoe StadiVari'
_diffrn_measurement_method '\w scans'
_diffrn_radiation_type CuK\a
_diffrn_radiation_wavelength 1.54186
_diffrn_reflns_av_R_equivalents 0.0248
_diffrn_reflns_av_unetI/netI 0.0239
_diffrn_reflns_Laue_measured_fraction_full 0.995
_diffrn_reflns_Laue_measured_fraction_max 0.978
_diffrn_reflns_limit_h_max 25
_diffrn_reflns_limit_h_min -18
_diffrn_reflns_limit_k_max 13
_diffrn_reflns_limit_k_min -16
_diffrn_reflns_limit_l_max 10
_diffrn_reflns_limit_l_min -7
_diffrn_reflns_number 10865
_diffrn_reflns_point_group_measured_fraction_full 0.995
_diffrn_reflns_point_group_measured_fraction_max 0.978
_diffrn_reflns_theta_full 67.686
_diffrn_reflns_theta_max 71.797
_diffrn_reflns_theta_min 3.890
_exptl_absorpt_coefficient_mu 2.126
_exptl_absorpt_correction_T_max 0.8802
_exptl_absorpt_correction_T_min 0.827604
_exptl_absorpt_correction_type multi-scan
_exptl_absorpt_process_details
;
STOE LANA, J. Koziskova, F. Hahn, J. Richter, J. Kozisek, 
Acta Chimica Slovaca, vol. 9, no. 2, 2016, pp. 136 - 140.
;
_exptl_crystal_colour 'light blue'
_exptl_crystal_colour_modifier light
_exptl_crystal_colour_primary blue
_exptl_crystal_density_diffrn 1.774
_exptl_crystal_description needle
_exptl_crystal_F_000 1308
_exptl_crystal_size_max 0.26
_exptl_crystal_size_mid 0.03
_exptl_crystal_size_min 0.02
_refine_diff_density_max 0.389
_refine_diff_density_min -0.528
_refine_diff_density_rms 0.060
_refine_ls_extinction_method none
_refine_ls_goodness_of_fit_ref 1.057
_refine_ls_hydrogen_treatment constr
_refine_ls_matrix_type full
_refine_ls_number_parameters 196
_refine_ls_number_reflns 2319
_refine_ls_number_restraints 0
_refine_ls_restrained_S_all 1.057
_refine_ls_R_factor_all 0.0360
_refine_ls_R_factor_gt 0.0292
_refine_ls_shift/su_max 0.000
_refine_ls_shift/su_mean 0.000
_refine_ls_structure_factor_coef Fsqd
_refine_ls_weighting_details 'w=1/[\s^2^(Fo^2^)+(0.0508P)^2^+0.7181P] where P=(Fo^2^+2Fc^2^)/3'
_refine_ls_weighting_scheme calc
_refine_ls_wR_factor_gt 0.0795
_refine_ls_wR_factor_ref 0.0818
_reflns_Friedel_coverage 0.000
_reflns_number_gt 1958
_reflns_number_total 2319
_reflns_threshold_expression 'I > 2\s(I)'
_cod_data_source_file d2dt00023g2.cif
_cod_data_source_block 1_100k
_cod_database_code 7709789
_shelx_shelxl_version_number 2018/3
_shelx_space_group_comment
;
The symmetry employed for this shelxl refinement is uniquely defined
by the following loop, which should always be used as a source of
symmetry information in preference to the above space-group names.
They are only intended as comments.
;
_shelx_estimated_absorpt_t_max 0.959
_shelx_estimated_absorpt_t_min 0.608
_olex2_refinement_description
;
1. Fixed Uiso
 At 1.2 times of:
  All C(H) groups, All C(H,H) groups
 At 1.5 times of:
  All O(H) groups
2. Others
 Fixed Sof: O1W(0.5)
3.a Riding coordinates:
 O1(H1), O1W(H1W)
3.b Secondary CH2 refined with riding coordinates:
 C1(H1A,H1B)
3.c Aromatic/amide H refined with riding coordinates:
 C3(H3), C4(H4), C7(H7), C9(H9), C11(H11)
;
_olex2_submission_special_instructions 'No special instructions were received'

loop_
_space_group_symop_operation_xyz
'x, y, z'
'-x, y, -z+1/2'
'x+1/2, y+1/2, z'
'-x+1/2, y+1/2, -z+1/2'
'-x, -y, -z'
'x, -y, z-1/2'
'-x+1/2, -y+1/2, -z'
'x+1/2, -y+1/2, z-1/2'

loop_
_atom_site_label
_atom_site_type_symbol
_atom_site_fract_x
_atom_site_fract_y
_atom_site_fract_z
_atom_site_U_iso_or_equiv
_atom_site_adp_type
_atom_site_occupancy
_atom_site_site_symmetry_order
_atom_site_calc_flag
_atom_site_refinement_flags_posn
_atom_site_refinement_flags_adp
_atom_site_refinement_flags_occupancy
_atom_site_disorder_assembly
_atom_site_disorder_group
Cu1 Cu 1.000000 0.39893(3) 0.750000 0.01561(13) Uani 1 2 d S T P . .
N1 N 1.000000 0.25139(15) 0.750000 0.0122(4) Uani 1 2 d S T P . .
N2 N 0.63034(8) 0.38968(12) 0.68400(19) 0.0195(4) Uani 1 1 d . . . . .
N3 N 0.75367(8) 0.34513(12) 0.19993(19) 0.0211(4) Uani 1 1 d . . . . .
O1 O 0.95475(6) 0.36212(9) 0.99817(14) 0.0170(3) Uani 1 1 d . . . . .
H1 H 0.919147 0.386923 1.018018 0.025 Uiso 1 1 d R U . . .
O2 O 0.91610(6) 0.39686(10) 0.64212(15) 0.0184(3) Uani 1 1 d . . . . .
O3 O 0.85718(7) 0.43031(11) 0.85629(15) 0.0254(3) Uani 1 1 d . . . . .
O4 O 0.62899(7) 0.42744(11) 0.81583(15) 0.0232(3) Uani 1 1 d . . . . .
O5 O 0.58405(7) 0.35388(12) 0.61611(18) 0.0284(3) Uani 1 1 d . . . . .
O6 O 0.70534(7) 0.35879(12) 0.12203(16) 0.0292(4) Uani 1 1 d . . . . .
O7 O 0.80408(7) 0.31676(12) 0.14636(17) 0.0318(4) Uani 1 1 d . . . . .
C1 C 0.94395(9) 0.25825(14) 1.0051(2) 0.0181(4) Uani 1 1 d . . . . .
H1A H 0.897695 0.246058 1.005284 0.022 Uiso 1 1 calc R U . . .
H1B H 0.961508 0.232474 1.105792 0.022 Uiso 1 1 calc R U . . .
C2 C 0.97308(8) 0.20130(13) 0.86941(19) 0.0127(4) Uani 1 1 d . . . . .
C3 C 0.97135(8) 0.09871(13) 0.8714(2) 0.0138(4) Uani 1 1 d . . . . .
H3 H 0.950828 0.064434 0.954808 0.017 Uiso 1 1 calc R U . . .
C4 C 1.000000 0.04681(18) 0.750000 0.0135(5) Uani 1 2 d S T P . .
H4 H 1.000001 -0.023639 0.750001 0.016 Uiso 1 2 calc R U P . .
C5 C 0.86427(9) 0.40974(14) 0.7138(2) 0.0183(4) Uani 1 1 d . . . . .
C6 C 0.80450(9) 0.39606(13) 0.6164(2) 0.0162(4) Uani 1 1 d . . . . .
C7 C 0.74614(9) 0.40068(13) 0.6917(2) 0.0175(4) Uani 1 1 d . . . . .
H7 H 0.743760 0.413170 0.802026 0.021 Uiso 1 1 calc R U . . .
C9 C 0.69192(9) 0.36888(14) 0.4414(2) 0.0176(4) Uani 1 1 d . . . . .
H9 H 0.653916 0.360392 0.382114 0.021 Uiso 1 1 calc R U . . .
C10 C 0.75106(9) 0.36424(14) 0.3723(2) 0.0172(4) Uani 1 1 d . . . . .
C11 C 0.80720(9) 0.37647(13) 0.4543(2) 0.0166(4) Uani 1 1 d . . . . .
H11 H 0.846765 0.371695 0.401907 0.020 Uiso 1 1 calc R U . . .
C16 C 0.69171(9) 0.38672(13) 0.6027(2) 0.0176(4) Uani 1 1 d . . . . .
O1W O 0.98717(16) 0.54224(17) 0.7660(6) 0.0160(9) Uani 0.5 1 d . . P . .
H1W H 1.012807 0.574250 0.822539 0.024 Uiso 1 1 d R U . . .

loop_
_atom_site_aniso_label
_atom_site_aniso_U_11
_atom_site_aniso_U_22
_atom_site_aniso_U_33
_atom_site_aniso_U_23
_atom_site_aniso_U_13
_atom_site_aniso_U_12
Cu1 0.0219(2) 0.0104(2) 0.0145(2) 0.000 -0.00822(16) 0.000
N1 0.0113(10) 0.0130(10) 0.0122(9) 0.000 -0.0036(8) 0.000
N2 0.0200(8) 0.0214(8) 0.0172(8) -0.0005(7) -0.0016(7) 0.0081(7)
N3 0.0297(9) 0.0198(8) 0.0137(7) -0.0021(6) -0.0022(7) 0.0022(7)
O1 0.0208(7) 0.0138(6) 0.0163(6) -0.0035(5) -0.0052(5) 0.0055(5)
O2 0.0195(7) 0.0188(7) 0.0167(6) -0.0031(5) -0.0050(6) 0.0068(5)
O3 0.0268(8) 0.0329(8) 0.0163(6) -0.0084(6) -0.0074(6) 0.0162(6)
O4 0.0247(7) 0.0287(8) 0.0162(6) -0.0021(6) 0.0007(6) 0.0076(6)
O5 0.0184(7) 0.0395(9) 0.0273(8) -0.0069(7) -0.0048(6) 0.0037(6)
O6 0.0320(8) 0.0394(9) 0.0161(7) -0.0048(6) -0.0103(6) 0.0063(7)
O7 0.0306(8) 0.0470(10) 0.0179(7) -0.0069(7) 0.0038(6) 0.0081(7)
C1 0.0222(9) 0.0167(9) 0.0155(8) -0.0025(7) 0.0005(8) 0.0028(7)
C2 0.0110(8) 0.0158(8) 0.0113(8) -0.0008(7) -0.0038(7) 0.0011(7)
C3 0.0125(8) 0.0165(8) 0.0126(8) 0.0022(7) -0.0009(7) -0.0008(7)
C4 0.0119(11) 0.0114(12) 0.0172(12) 0.000 -0.0035(10) 0.000
C5 0.0233(10) 0.0149(9) 0.0168(9) -0.0023(7) -0.0056(8) 0.0103(7)
C6 0.0213(10) 0.0130(9) 0.0144(9) -0.0010(7) -0.0041(8) 0.0065(7)
C7 0.0239(10) 0.0152(9) 0.0134(8) -0.0016(7) -0.0032(8) 0.0087(7)
C9 0.0230(10) 0.0134(9) 0.0164(9) -0.0012(7) -0.0059(8) 0.0053(7)
C10 0.0260(10) 0.0139(8) 0.0117(9) -0.0003(7) -0.0033(8) 0.0055(7)
C11 0.0219(9) 0.0123(8) 0.0157(9) 0.0004(7) -0.0011(8) 0.0054(7)
C16 0.0195(9) 0.0159(9) 0.0175(9) -0.0010(7) -0.0007(8) 0.0068(7)
O1W 0.025(3) 0.0119(10) 0.011(2) -0.0011(11) -0.007(2) -0.0014(10)

loop_
_atom_type_symbol
_atom_type_description
_atom_type_scat_dispersion_real
_atom_type_scat_dispersion_imag
_atom_type_scat_source
C C 0.0181 0.0091 'International Tables Vol C Tables 4.2.6.8 and 6.1.1.4'
H H 0.0000 0.0000 'International Tables Vol C Tables 4.2.6.8 and 6.1.1.4'
Cu Cu -1.9646 0.5888 'International Tables Vol C Tables 4.2.6.8 and 6.1.1.4'
N N 0.0311 0.0180 'International Tables Vol C Tables 4.2.6.8 and 6.1.1.4'
O O 0.0492 0.0322 'International Tables Vol C Tables 4.2.6.8 and 6.1.1.4'

loop_
_geom_angle_atom_site_label_1
_geom_angle_atom_site_label_2
_geom_angle_atom_site_label_3
_geom_angle
_geom_angle_site_symmetry_1
_geom_angle_site_symmetry_3
_geom_angle_publ_flag
N1 Cu1 O1 77.88(3) . . ?
N1 Cu1 O1 77.88(3) . 2_756 ?
O1 Cu1 O1 155.76(6) 2_756 . ?
O2 Cu1 N1 89.20(4) 2_756 . ?
O2 Cu1 N1 89.20(4) . . ?
O2 Cu1 O1 92.34(5) . . ?
O2 Cu1 O1 87.32(5) . 2_756 ?
O2 Cu1 O1 87.32(5) 2_756 . ?
O2 Cu1 O1 92.34(5) 2_756 2_756 ?
O2 Cu1 O2 178.39(8) 2_756 . ?
O1W Cu1 N1 171.07(7) 2_756 . ?
O1W Cu1 N1 171.07(7) . . ?
O1W Cu1 O1 109.01(13) 2_756 . ?
O1W Cu1 O1 95.10(12) 2_756 2_756 ?
O1W Cu1 O1 109.01(13) . 2_756 ?
O1W Cu1 O1 95.11(12) . . ?
O1W Cu1 O2 85.54(15) 2_756 2_756 ?
O1W Cu1 O2 85.54(15) . . ?
O1W Cu1 O2 96.05(15) 2_756 . ?
O1W Cu1 O2 96.05(15) . 2_756 ?
O1W Cu1 O1W 17.86(15) 2_756 . ?
C2 N1 Cu1 120.17(11) 2_756 . ?
C2 N1 Cu1 120.17(11) . . ?
C2 N1 C2 119.7(2) 2_756 . ?
O4 N2 O5 124.40(17) . . ?
O4 N2 C16 117.51(16) . . ?
O5 N2 C16 118.09(15) . . ?
O6 N3 C10 117.85(16) . . ?
O7 N3 O6 124.91(16) . . ?
O7 N3 C10 117.24(16) . . ?
Cu1 O1 H1 117.4 . . ?
C1 O1 Cu1 108.02(10) . . ?
C1 O1 H1 103.9 . . ?
C5 O2 Cu1 123.25(12) . . ?
O1 C1 H1A 108.8 . . ?
O1 C1 H1B 108.8 . . ?
O1 C1 C2 113.77(15) . . ?
H1A C1 H1B 107.7 . . ?
C2 C1 H1A 108.8 . . ?
C2 C1 H1B 108.8 . . ?
N1 C2 C1 119.35(16) . . ?
N1 C2 C3 121.53(16) . . ?
C3 C2 C1 119.12(15) . . ?
C2 C3 H3 120.5 . . ?
C2 C3 C4 118.97(16) . . ?
C4 C3 H3 120.5 . . ?
C3 C4 C3 119.3(2) 2_756 . ?
C3 C4 H4 120.4 . . ?
C3 C4 H4 120.4 2_756 . ?
O2 C5 C6 116.24(16) . . ?
O3 C5 O2 127.07(18) . . ?
O3 C5 C6 116.67(17) . . ?
C7 C6 C5 118.83(16) . . ?
C7 C6 C11 119.95(17) . . ?
C11 C6 C5 121.20(17) . . ?
C6 C7 H7 120.7 . . ?
C16 C7 C6 118.66(17) . . ?
C16 C7 H7 120.7 . . ?
C10 C9 H9 122.2 . . ?
C10 C9 C16 115.63(18) . . ?
C16 C9 H9 122.2 . . ?
C9 C10 N3 117.58(17) . . ?
C11 C10 N3 118.60(17) . . ?
C11 C10 C9 123.83(17) . . ?
C6 C11 H11 120.8 . . ?
C10 C11 C6 118.41(18) . . ?
C10 C11 H11 120.8 . . ?
C7 C16 N2 118.24(17) . . ?
C7 C16 C9 123.51(18) . . ?
C9 C16 N2 118.25(17) . . ?
Cu1 O1W H1W 117.3 . . ?
Cu1 O1W H1W 115.6(5) . 2_756 ?
O1W O1W Cu1 81.07(7) 2_756 . ?
O1W O1W H1W 71.4 2_756 . ?
O1W O1W H1W 66.9(7) 2_756 2_756 ?
H1W O1W H1W 103.5 . 2_756 ?

loop_
_geom_bond_atom_site_label_1
_geom_bond_atom_site_label_2
_geom_bond_distance
_geom_bond_site_symmetry_2
_geom_bond_publ_flag
Cu1 N1 1.990(2) . ?
Cu1 O1 2.3643(13) 2_756 ?
Cu1 O1 2.3644(13) . ?
Cu1 O2 1.9871(13) . ?
Cu1 O2 1.9871(13) 2_756 ?
Cu1 O1W 1.956(2) 2_756 ?
Cu1 O1W 1.956(2) . ?
N1 C2 1.344(2) . ?
N1 C2 1.344(2) 2_756 ?
N2 O4 1.226(2) . ?
N2 O5 1.229(2) . ?
N2 C16 1.471(2) . ?
N3 O6 1.225(2) . ?
N3 O7 1.221(2) . ?
N3 C10 1.482(2) . ?
O1 H1 0.8403 . ?
O1 C1 1.420(2) . ?
O2 C5 1.266(2) . ?
O3 C5 1.247(2) . ?
C1 H1A 0.9900 . ?
C1 H1B 0.9900 . ?
C1 C2 1.514(2) . ?
C2 C3 1.384(2) . ?
C3 H3 0.9500 . ?
C3 C4 1.385(2) . ?
C4 H4 0.9500 . ?
C5 C6 1.514(3) . ?
C6 C7 1.392(3) . ?
C6 C11 1.397(2) . ?
C7 H7 0.9500 . ?
C7 C16 1.382(3) . ?
C9 H9 0.9500 . ?
C9 C10 1.383(3) . ?
C9 C16 1.386(3) . ?
C10 C11 1.379(3) . ?
C11 H11 0.9500 . ?
O1W O1W 0.607(5) 2_756 ?
O1W H1W 0.8393 . ?
O1W H1W 0.865(9) 2_756 ?

loop_
_geom_torsion_atom_site_label_1
_geom_torsion_atom_site_label_2
_geom_torsion_atom_site_label_3
_geom_torsion_atom_site_label_4
_geom_torsion
_geom_torsion_site_symmetry_1
_geom_torsion_site_symmetry_2
_geom_torsion_site_symmetry_3
_geom_torsion_site_symmetry_4
_geom_torsion_publ_flag
Cu1 N1 C2 C1 -1.15(17) . . . . ?
Cu1 N1 C2 C3 178.86(12) . . . . ?
Cu1 O1 C1 C2 9.23(17) . . . . ?
Cu1 O2 C5 O3 4.0(3) . . . . ?
Cu1 O2 C5 C6 -174.33(12) . . . . ?
N1 C2 C3 C4 2.2(2) . . . . ?
N3 C10 C11 C6 178.99(16) . . . . ?
O1 C1 C2 N1 -6.5(2) . . . . ?
O1 C1 C2 C3 173.50(15) . . . . ?
O2 C5 C6 C7 174.44(16) . . . . ?
O2 C5 C6 C11 -3.9(3) . . . . ?
O3 C5 C6 C7 -4.1(3) . . . . ?
O3 C5 C6 C11 177.62(17) . . . . ?
O4 N2 C16 C7 17.3(2) . . . . ?
O4 N2 C16 C9 -163.50(17) . . . . ?
O5 N2 C16 C7 -162.36(17) . . . . ?
O5 N2 C16 C9 16.9(2) . . . . ?
O6 N3 C10 C9 17.8(3) . . . . ?
O6 N3 C10 C11 -162.16(17) . . . . ?
O7 N3 C10 C9 -162.19(18) . . . . ?
O7 N3 C10 C11 17.9(3) . . . . ?
C1 C2 C3 C4 -177.75(13) . . . . ?
C2 N1 C2 C1 178.86(17) 2_756 . . . ?
C2 N1 C2 C3 -1.14(12) 2_756 . . . ?
C2 C3 C4 C3 -1.08(11) . . . 2_756 ?
C5 C6 C7 C16 -179.08(16) . . . . ?
C5 C6 C11 C10 179.67(16) . . . . ?
C6 C7 C16 N2 178.75(15) . . . . ?
C6 C7 C16 C9 -0.4(3) . . . . ?
C7 C6 C11 C10 1.4(3) . . . . ?
C9 C10 C11 C6 -0.9(3) . . . . ?
C10 C9 C16 N2 -178.29(16) . . . . ?
C10 C9 C16 C7 0.9(3) . . . . ?
C11 C6 C7 C16 -0.7(3) . . . . ?
C16 C9 C10 N3 179.90(16) . . . . ?
C16 C9 C10 C11 -0.2(3) . . . . ?
